data_2211657
loop_
_publ_author_name
'De-Jun Xiong'
'Cui-Ping Han'
'Hai-Bing Li'

_publ_section_title
;
 Two tautomers in one crystal structure: ethyl
 6(4)-oxo-1,6(1,4)-dihydropyrimidine-5-carboxylate
;
_journal_coeditor_code WN2076
_journal_issue 12
_journal_name_full 'Acta Crystallographica Section E'
_journal_page_first o5501
_journal_page_last o5502
_journal_paper_doi 10.1107/S1600536806045995
_journal_volume 62
_journal_year 2006
_chemical_formula_iupac 'C7 H8 N2 O3'
_chemical_formula_moiety 'C7 H8 N2 O3'
_chemical_formula_sum 'C7 H8 N2 O3'
_chemical_formula_weight 168.15
_chemical_name_systematic
;
ethyl 6-oxo-1,6-dihydropyrimidine-5-carboxylate--ethyl
4-oxo-1,4-dihydropyrimidine-5-carboxylate (1/1)
;
_space_group_IT_number 9
_symmetry_cell_setting monoclinic
_symmetry_space_group_name_Hall 'C -2yc'
_symmetry_space_group_name_H-M 'C 1 c 1'
_atom_sites_solution_hydrogens geom
_atom_sites_solution_primary direct
_atom_sites_solution_secondary difmap
_audit_creation_method SHELXL-97
_cell_angle_alpha 90.00
_cell_angle_beta 97.687(10)
_cell_angle_gamma 90.00
_cell_formula_units_Z 8
_cell_length_a 4.768(3)
_cell_length_b 25.590(16)
_cell_length_c 12.821(8)
_cell_measurement_reflns_used 1061
_cell_measurement_temperature 292(2)
_cell_measurement_theta_max 20.23
_cell_measurement_theta_min 2.26
_cell_volume 1550.3(17)
_computing_cell_refinement 'SAINT (Bruker, 1999)'
_computing_data_collection 'SMART (Bruker, 1997)'
_computing_data_reduction SAINT
_computing_molecular_graphics 'SHELXTL (Bruker, 2001)'
_computing_publication_material SHELXTL
_computing_structure_refinement 'SHELXL97 (Sheldrick, 1997)'
_computing_structure_solution 'SHELXS97 (Sheldrick, 1997)'
_diffrn_ambient_temperature 292(2)
_diffrn_measured_fraction_theta_full 1.000
_diffrn_measured_fraction_theta_max 1.000
_diffrn_measurement_device_type 'Bruker SMART APEX CCD'
_diffrn_measurement_method '\f and \w'
_diffrn_radiation_monochromator graphite
_diffrn_radiation_source 'fine-focus sealed tube'
_diffrn_radiation_type MoK\a
_diffrn_radiation_wavelength 0.71073
_diffrn_reflns_av_R_equivalents 0.0529
_diffrn_reflns_av_sigmaI/netI 0.0555
_diffrn_reflns_limit_h_max 5
_diffrn_reflns_limit_h_min -5
_diffrn_reflns_limit_k_max 31
_diffrn_reflns_limit_k_min -29
_diffrn_reflns_limit_l_max 15
_diffrn_reflns_limit_l_min -15
_diffrn_reflns_number 4986
_diffrn_reflns_theta_full 26.00
_diffrn_reflns_theta_max 26.00
_diffrn_reflns_theta_min 1.59
_diffrn_standards_number 0
_exptl_absorpt_coefficient_mu 0.115
_exptl_absorpt_correction_type none
_exptl_crystal_colour colorless
_exptl_crystal_density_diffrn 1.441
_exptl_crystal_density_method 'not measured'
_exptl_crystal_description plate
_exptl_crystal_F_000 704
_exptl_crystal_size_max 0.40
_exptl_crystal_size_mid 0.10
_exptl_crystal_size_min 0.03
_refine_diff_density_max 0.250
_refine_diff_density_min -0.168
_refine_ls_extinction_method none
_refine_ls_goodness_of_fit_ref 1.033
_refine_ls_hydrogen_treatment constr
_refine_ls_matrix_type full
_refine_ls_number_parameters 219
_refine_ls_number_reflns 1526
_refine_ls_number_restraints 4
_refine_ls_restrained_S_all 1.031
_refine_ls_R_factor_all 0.0767
_refine_ls_R_factor_gt 0.0527
_refine_ls_shift/su_max 0.000
_refine_ls_shift/su_mean 0.000
_refine_ls_structure_factor_coef Fsqd
_refine_ls_weighting_details 'calc w=1/[\s^2^(Fo^2^)+(0.0587P)^2^] where P=(Fo^2^+2Fc^2^)/3'
_refine_ls_weighting_scheme calc
_refine_ls_wR_factor_gt 0.1088
_refine_ls_wR_factor_ref 0.1176
_reflns_number_gt 1121
_reflns_number_total 1526
_reflns_threshold_expression I>2\s(I)
_cod_data_source_file wn2076.cif
_cod_data_source_block I
_cod_depositor_comments
;
The following automatic conversions were performed:
'_symmetry_cell_setting' value 'Monoclinic' changed to 'monoclinic'
according to '/home/saulius/struct/CIF-dictionaries/cif_core.dic'
dictionary named 'cif_core.dic' version 2.4.1 from 2010-06-29.

Automatic conversion script
Id: cif_fix_enum 1527 2010-12-29 10:47:43Z saulius 

The following automatic conversions were performed:

'_symmetry_cell_setting' value 'Monoclinic' changed to 'monoclinic'
according to /home/saulius/struct/CIF-dictionaries/cif_core.dic
dictionary named 'cif_core.dic' version 2.4.1 from 2010-06-29.

Automatic conversion script
Id: cif_fix_values 1715 2011-07-08 13:25:40Z adriana 
;
_cod_original_cell_volume 1550.4(17)
_cod_original_sg_symbol_H-M 'C c'
_cod_database_code 2211657

loop_
_symmetry_equiv_pos_as_xyz
'x, y, z'
'x, -y, z+1/2'
'x+1/2, y+1/2, z'
'x+1/2, -y+1/2, z+1/2'

loop_
_atom_site_type_symbol
_atom_site_label
_atom_site_fract_x
_atom_site_fract_y
_atom_site_fract_z
_atom_site_U_iso_or_equiv
_atom_site_adp_type
_atom_site_calc_flag
_atom_site_refinement_flags
_atom_site_occupancy
C C1 0.5020(10) 0.10368(18) 0.5261(4) 0.0447(11) Uani d . 1
C C2 0.6793(9) 0.14479(16) 0.4943(3) 0.0404(11) Uani d . 1
C C3 0.8987(12) 0.1440(2) 0.6751(4) 0.0548(14) Uani d . 1
H H3 1.0341 0.1590 0.7252 0.066 Uiso calc R 1
C C4 0.5475(12) 0.0869(2) 0.6282(4) 0.0589(14) Uani d . 1
H H4 0.4319 0.0601 0.6468 0.071 Uiso calc R 1
C C5 0.2728(11) 0.0773(2) 0.4559(5) 0.0589(14) Uani d . 1
C C6 0.0149(16) 0.0703(3) 0.2828(6) 0.090(2) Uani d . 1
H H6A -0.1379 0.0596 0.3210 0.108 Uiso calc R 1
H H6B -0.0596 0.0956 0.2298 0.108 Uiso calc R 1
C C7 0.1191(17) 0.0266(3) 0.2338(6) 0.108(3) Uani d . 1
H H7A 0.2581 0.0377 0.1908 0.162 Uiso calc R 1
H H7B -0.0339 0.0095 0.1906 0.162 Uiso calc R 1
H H7C 0.2042 0.0027 0.2865 0.162 Uiso calc R 1
C C8 0.6203(10) 0.29602(18) 0.6021(3) 0.0382(10) Uani d . 1
C C9 0.4030(9) 0.25740(18) 0.6016(3) 0.0383(11) Uani d . 1
C C10 0.5240(11) 0.2486(2) 0.7818(4) 0.0479(12) Uani d . 1
H H10 0.4921 0.2336 0.8452 0.057 Uiso calc R 1
C C11 0.7818(10) 0.30764(18) 0.6961(3) 0.0429(11) Uani d . 1
H H11 0.9249 0.3325 0.6985 0.051 Uiso calc R 1
C C12 0.6773(10) 0.32283(17) 0.5031(3) 0.0434(11) Uani d . 1
C C13 0.9330(14) 0.3913(2) 0.4335(4) 0.0693(17) Uani d . 1
H H13A 0.7644 0.4047 0.3913 0.083 Uiso calc R 1
H H13B 1.0290 0.3682 0.3899 0.083 Uiso calc R 1
C C14 1.1210(16) 0.4348(2) 0.4721(5) 0.084(2) Uani d . 1
H H14A 1.0220 0.4583 0.5128 0.126 Uiso calc R 1
H H14B 1.1788 0.4532 0.4133 0.126 Uiso calc R 1
H H14C 1.2849 0.4213 0.5153 0.126 Uiso calc R 1
N N1 0.8717(8) 0.16304(14) 0.5768(3) 0.0426(9) Uani d D 1
H H1 0.9673 0.1895 0.5602 0.051 Uiso d RD 1
N N2 0.7456(11) 0.10560(18) 0.7047(3) 0.0646(12) Uani d . 1
N N3 0.3623(9) 0.23451(16) 0.6977(3) 0.0497(11) Uani d . 1
N N4 0.7330(8) 0.28318(16) 0.7841(3) 0.0474(10) Uani d D 1
H H4A 0.8566 0.2903 0.8377 0.057 Uiso d RD 1
O O1 0.6751(6) 0.16546(13) 0.4074(2) 0.0520(9) Uani d . 1
O O2 0.1230(10) 0.04496(17) 0.4861(4) 0.0884(14) Uani d . 1
O O3 0.2429(9) 0.09459(17) 0.3562(3) 0.0785(13) Uani d . 1
O O4 0.2451(7) 0.24239(13) 0.5226(2) 0.0558(10) Uani d . 1
O O5 0.5775(9) 0.31038(14) 0.4162(2) 0.0647(10) Uani d . 1
O O6 0.8548(8) 0.36256(14) 0.5243(2) 0.0561(9) Uani d . 1

loop_
_atom_site_aniso_label
_atom_site_aniso_U_11
_atom_site_aniso_U_22
_atom_site_aniso_U_33
_atom_site_aniso_U_12
_atom_site_aniso_U_13
_atom_site_aniso_U_23
C1 0.038(3) 0.051(3) 0.046(3) 0.000(2) 0.008(2) -0.001(2)
C2 0.040(3) 0.044(3) 0.035(2) 0.006(2) 0.000(2) -0.002(2)
C3 0.058(3) 0.069(4) 0.037(3) 0.005(3) 0.002(2) 0.000(2)
C4 0.062(4) 0.053(3) 0.064(4) -0.006(3) 0.017(3) 0.011(3)
C5 0.043(3) 0.061(3) 0.075(4) -0.004(3) 0.013(3) -0.013(3)
C6 0.089(5) 0.080(5) 0.092(5) -0.024(4) -0.017(4) -0.018(4)
C7 0.121(7) 0.084(5) 0.108(5) 0.010(5) -0.022(5) -0.028(4)
C8 0.041(3) 0.046(3) 0.027(2) 0.001(2) 0.0014(18) -0.0050(18)
C9 0.038(3) 0.048(3) 0.026(2) 0.006(2) -0.0062(19) 0.0002(19)
C10 0.051(3) 0.063(3) 0.030(2) 0.002(3) 0.004(2) -0.001(2)
C11 0.041(3) 0.053(3) 0.033(2) -0.001(2) -0.0009(19) -0.007(2)
C12 0.045(3) 0.048(3) 0.036(3) 0.006(2) 0.001(2) 0.000(2)
C13 0.090(5) 0.066(4) 0.054(3) -0.006(3) 0.016(3) 0.012(3)
C14 0.105(6) 0.074(4) 0.074(4) -0.026(4) 0.015(4) 0.000(3)
N1 0.047(3) 0.048(2) 0.0309(19) -0.0016(19) -0.0011(16) 0.0016(17)
N2 0.071(3) 0.074(3) 0.048(2) -0.014(3) 0.007(2) 0.012(2)
N3 0.052(3) 0.067(3) 0.0296(19) -0.006(2) 0.0030(18) 0.0010(17)
N4 0.043(2) 0.071(3) 0.0261(18) -0.001(2) -0.0051(16) -0.0038(18)
O1 0.046(2) 0.068(2) 0.0394(18) 0.0001(17) -0.0026(16) 0.0100(16)
O2 0.078(3) 0.092(3) 0.095(3) -0.041(3) 0.012(2) -0.006(3)
O3 0.069(3) 0.096(3) 0.065(3) -0.025(2) -0.011(2) -0.008(2)
O4 0.062(2) 0.073(2) 0.0284(16) -0.0162(18) -0.0102(15) -0.0012(15)
O5 0.082(3) 0.084(2) 0.0270(17) -0.023(2) 0.0030(16) 0.0005(17)
O6 0.070(2) 0.059(2) 0.0385(16) -0.0171(19) 0.0055(17) -0.0006(16)

loop_
_atom_type_symbol
_atom_type_description
_atom_type_scat_dispersion_real
_atom_type_scat_dispersion_imag
_atom_type_scat_source
C C 0.0033 0.0016 'International Tables Vol C Tables 4.2.6.8 and 6.1.1.4'
H H 0.0000 0.0000 'International Tables Vol C Tables 4.2.6.8 and 6.1.1.4'
N N 0.0061 0.0033 'International Tables Vol C Tables 4.2.6.8 and 6.1.1.4'
O O 0.0106 0.0060 'International Tables Vol C Tables 4.2.6.8 and 6.1.1.4'

loop_
_geom_angle_atom_site_label_1
_geom_angle_atom_site_label_2
_geom_angle_atom_site_label_3
_geom_angle
C4 C1 C2 118.5(4)
C4 C1 C5 116.6(5)
C2 C1 C5 124.9(4)
O1 C2 N1 118.3(4)
O1 C2 C1 129.1(4)
N1 C2 C1 112.5(4)
N2 C3 N1 123.8(5)
N2 C3 H3 118.1
N1 C3 H3 118.1
N2 C4 C1 126.0(5)
N2 C4 H4 117.0
C1 C4 H4 117.0
O2 C5 O3 123.2(5)
O2 C5 C1 123.0(5)
O3 C5 C1 113.8(5)
C7 C6 O3 110.2(6)
C7 C6 H6A 109.6
O3 C6 H6A 109.6
C7 C6 H6B 109.6
O3 C6 H6B 109.6
H6A C6 H6B 108.1
C6 C7 H7A 109.5
C6 C7 H7B 109.5
H7A C7 H7B 109.5
C6 C7 H7C 109.5
H7A C7 H7C 109.5
H7B C7 H7C 109.5
C11 C8 C9 118.3(4)
C11 C8 C12 120.0(4)
C9 C8 C12 121.6(4)
O4 C9 N3 116.7(4)
O4 C9 C8 125.3(4)
N3 C9 C8 118.0(4)
N3 C10 N4 124.6(4)
N3 C10 H10 117.7
N4 C10 H10 117.7
N4 C11 C8 119.9(5)
N4 C11 H11 120.0
C8 C11 H11 120.0
O5 C12 O6 124.0(4)
O5 C12 C8 125.0(4)
O6 C12 C8 111.0(4)
O6 C13 C14 108.7(5)
O6 C13 H13A 110.0
C14 C13 H13A 110.0
O6 C13 H13B 110.0
C14 C13 H13B 110.0
H13A C13 H13B 108.3
C13 C14 H14A 109.5
C13 C14 H14B 109.5
H14A C14 H14B 109.5
C13 C14 H14C 109.5
H14A C14 H14C 109.5
H14B C14 H14C 109.5
C3 N1 C2 124.5(4)
C3 N1 H1 122.1
C2 N1 H1 113.3
C3 N2 C4 114.7(4)
C10 N3 C9 118.7(4)
C10 N4 C11 120.4(4)
C10 N4 H4A 126.1
C11 N4 H4A 113.3
C5 O3 C6 116.3(5)
C12 O6 C13 116.3(4)

loop_
_geom_bond_atom_site_label_1
_geom_bond_atom_site_label_2
_geom_bond_distance
C1 C4 1.366(7)
C1 C2 1.442(6)
C1 C5 1.483(7)
C2 O1 1.230(5)
C2 N1 1.385(5)
C3 N2 1.310(7)
C3 N1 1.341(6)
C3 H3 0.9300
C4 N2 1.355(7)
C4 H4 0.9300
C5 O2 1.190(6)
C5 O3 1.343(7)
C6 C7 1.406(9)
C6 O3 1.476(7)
C6 H6A 0.9700
C6 H6B 0.9700
C7 H7A 0.9600
C7 H7B 0.9600
C7 H7C 0.9600
C8 C11 1.373(6)
C8 C9 1.431(6)
C8 C12 1.500(6)
C9 O4 1.239(5)
C9 N3 1.402(6)
C10 N3 1.290(6)
C10 N4 1.329(6)
C10 H10 0.9300
C11 N4 1.338(6)
C11 H11 0.9300
C12 O5 1.195(5)
C12 O6 1.328(6)
C13 O6 1.467(6)
C13 C14 1.473(8)
C13 H13A 0.9700
C13 H13B 0.9700
C14 H14A 0.9600
C14 H14B 0.9600
C14 H14C 0.9600
N1 H1 0.8595
N4 H4A 0.8626

loop_
_geom_hbond_atom_site_label_D
_geom_hbond_atom_site_label_H
_geom_hbond_atom_site_label_A
_geom_hbond_site_symmetry_A
_geom_hbond_distance_DH
_geom_hbond_distance_HA
_geom_hbond_distance_DA
_geom_hbond_angle_DHA
_geom_hbond_publ_flag
N1 H1 O4 1_655 0.86 2.00 2.847(5) 170 yes
C3 H3 N3 1_655 0.93 2.54 3.188(7) 127 yes
N4 H4A O1 4 0.86 2.01 2.789(5) 151 yes
C3 H3 O5 4 0.93 2.55 3.307(6) 139 yes
C10 H10 O4 4 0.93 2.50 3.135(6) 125 yes
C10 H10 O5 4_455 0.93 2.55 3.281(7) 136 yes

loop_
_geom_torsion_atom_site_label_1
_geom_torsion_atom_site_label_2
_geom_torsion_atom_site_label_3
_geom_torsion_atom_site_label_4
_geom_torsion
C4 C1 C2 O1 179.9(5)
C5 C1 C2 O1 0.7(7)
C4 C1 C2 N1 -2.1(6)
C5 C1 C2 N1 178.7(4)
C2 C1 C4 N2 0.6(8)
C5 C1 C4 N2 179.8(5)
C4 C1 C5 O2 4.0(7)
C2 C1 C5 O2 -176.8(5)
C4 C1 C5 O3 -178.5(5)
C2 C1 C5 O3 0.7(7)
C11 C8 C9 O4 -178.7(5)
C12 C8 C9 O4 0.2(7)
C11 C8 C9 N3 1.6(6)
C12 C8 C9 N3 -179.5(4)
C9 C8 C11 N4 -0.3(7)
C12 C8 C11 N4 -179.1(4)
C11 C8 C12 O5 168.8(5)
C9 C8 C12 O5 -10.0(7)
C11 C8 C12 O6 -11.1(6)
C9 C8 C12 O6 170.1(4)
N2 C3 N1 C2 0.2(7)
O1 C2 N1 C3 -179.9(5)
C1 C2 N1 C3 1.9(6)
N1 C3 N2 C4 -1.9(8)
C1 C4 N2 C3 1.5(8)
N4 C10 N3 C9 -1.2(8)
O4 C9 N3 C10 179.3(4)
C8 C9 N3 C10 -0.9(6)
N3 C10 N4 C11 2.6(8)
C8 C11 N4 C10 -1.8(7)
O2 C5 O3 C6 -1.6(8)
C1 C5 O3 C6 -179.1(5)
C7 C6 O3 C5 -90.7(8)
O5 C12 O6 C13 -1.4(7)
C8 C12 O6 C13 178.6(4)
C14 C13 O6 C12 177.9(5)

loop_
_cod_related_entry_id
_cod_related_entry_database
_cod_related_entry_code
1 ChemSpider 86971
